data_7713513
loop_
_publ_author_name
'Kikuchi, Kazuma'
'Imoto, Hiroaki'
'Naka, Kensuke'

_publ_section_title
;
 Robust and highly emissive copper(I) halide 1D-coordination polymers with
 triphenylarsine and a series of bridging N-heteroaromatic co-ligands
;
_journal_name_full 'Dalton Transactions'
_journal_paper_doi 10.1039/D3DT00784G
_journal_year 2023
_chemical_formula_moiety 'C21 H19 As Cu I N, C2 H3 N'
_chemical_formula_sum 'C23 H22 As Cu I N2'
_chemical_formula_weight 591.78
_space_group_crystal_system monoclinic
_space_group_IT_number 14
_space_group_name_Hall '-P 2yn'
_space_group_name_H-M_alt 'P 1 21/n 1'
_atom_sites_solution_hydrogens geom
_atom_sites_solution_primary dual
_audit_creation_date 2023-02-14
_audit_creation_method
;
Olex2 1.5-ac5-024
(compiled 2022.04.12 svn.rca3783a0 for Rigaku Oxford Diffraction, GUI svn.r6498)
;
_audit_update_record
;
2023-02-19 deposited with the CCDC.	2023-07-18 downloaded from the CCDC.
;
_cell_angle_alpha 90
_cell_angle_beta 94.430(5)
_cell_angle_gamma 90
_cell_formula_units_Z 4
_cell_length_a 9.0551(4)
_cell_length_b 19.0468(10)
_cell_length_c 13.4017(8)
_cell_measurement_reflns_used 2406
_cell_measurement_temperature 298.15
_cell_measurement_theta_max 24.0040
_cell_measurement_theta_min 3.0280
_cell_volume 2304.5(2)
_computing_cell_refinement 'CrysAlisPro 1.171.41.113a (Rigaku OD, 2021)'
_computing_data_collection 'CrysAlisPro 1.171.41.113a (Rigaku OD, 2021)'
_computing_data_reduction 'CrysAlisPro 1.171.41.113a (Rigaku OD, 2021)'
_computing_molecular_graphics 'Olex2 1.5-ac5-024 (Dolomanov et al., 2009)'
_computing_publication_material 'Olex2 1.5-ac5-024 (Dolomanov et al., 2009)'
_computing_structure_refinement 'SHELXL 2018/3 (Sheldrick, 2015)'
_computing_structure_solution 'SHELXT 2018/2 (Sheldrick, 2018)'
_diffrn_ambient_temperature 298.15
_diffrn_detector 'CCD plate'
_diffrn_measured_fraction_theta_full 0.999
_diffrn_measured_fraction_theta_max 0.900
_diffrn_measurement_details
;
List of Runs (angles in degrees, time in seconds):

  # Type    Start    End  Width  t~exp~   \w     \q     \k     \f   Frames
#--------------------------------------------------------------------------
  1  \w     73.00  99.00   0.10    3.00    --   30.00  54.00  90.00  260
  2  \w    -74.00 109.00   0.10    3.00    --   30.00  54.00 150.00 1830
  3  \w    -12.00  27.00   0.10    3.00    --   30.00  54.00  90.00  390
;
_diffrn_measurement_device 'two-circle diffractometer'
_diffrn_measurement_device_type 'XtaLAB Mini (JP)'
_diffrn_measurement_method '\w scans'
_diffrn_orient_matrix_type 'CrysAlisPro convention (1999,Acta A55,543-557)'
_diffrn_orient_matrix_UB_11 0.0526200000
_diffrn_orient_matrix_UB_12 -0.0092082000
_diffrn_orient_matrix_UB_13 0.0397767000
_diffrn_orient_matrix_UB_21 -0.0071982000
_diffrn_orient_matrix_UB_22 -0.0358733000
_diffrn_orient_matrix_UB_23 -0.0138469000
_diffrn_orient_matrix_UB_31 0.0578414000
_diffrn_orient_matrix_UB_32 0.0039635000
_diffrn_orient_matrix_UB_33 -0.0323387000
_diffrn_radiation_monochromator graphite
_diffrn_radiation_probe x-ray
_diffrn_radiation_type 'Mo K\a'
_diffrn_radiation_wavelength 0.71073
_diffrn_reflns_av_R_equivalents 0.0396
_diffrn_reflns_av_unetI/netI 0.0668
_diffrn_reflns_Laue_measured_fraction_full 0.999
_diffrn_reflns_Laue_measured_fraction_max 0.900
_diffrn_reflns_limit_h_max 13
_diffrn_reflns_limit_h_min -12
_diffrn_reflns_limit_k_max 28
_diffrn_reflns_limit_k_min -19
_diffrn_reflns_limit_l_max 19
_diffrn_reflns_limit_l_min -10
_diffrn_reflns_number 14340
_diffrn_reflns_point_group_measured_fraction_full 0.999
_diffrn_reflns_point_group_measured_fraction_max 0.900
_diffrn_reflns_theta_full 25.242
_diffrn_reflns_theta_max 32.771
_diffrn_reflns_theta_min 2.623
_diffrn_source 'fine-focus sealed X-ray tube'
_diffrn_source_type 'Rigaku (Mo) X-ray Source'
_exptl_absorpt_coefficient_mu 3.723
_exptl_absorpt_correction_T_max 0.927
_exptl_absorpt_correction_T_min 0.812
_exptl_absorpt_correction_type analytical
_exptl_absorpt_process_details
;
CrysAlisPro 1.171.41.113a (Rigaku Oxford Diffraction, 2021)
Analytical numeric absorption correction using a multifaceted crystal
model based on expressions derived by R.C. Clark & J.S. Reid.
(Clark, R. C. & Reid, J. S. (1995). Acta Cryst. A51, 887-897)
Empirical absorption correction using spherical harmonics,
implemented in SCALE3 ABSPACK scaling algorithm.
;
_exptl_crystal_colour yellow
_exptl_crystal_colour_primary yellow
_exptl_crystal_density_diffrn 1.706
_exptl_crystal_description plate
_exptl_crystal_F_000 1156
_exptl_crystal_size_max 0.33
_exptl_crystal_size_mid 0.17
_exptl_crystal_size_min 0.13
_refine_diff_density_max 1.481
_refine_diff_density_min -1.295
_refine_diff_density_rms 0.140
_refine_ls_extinction_method none
_refine_ls_goodness_of_fit_ref 1.023
_refine_ls_hydrogen_treatment constr
_refine_ls_matrix_type full
_refine_ls_number_parameters 219
_refine_ls_number_reflns 7672
_refine_ls_number_restraints 0
_refine_ls_restrained_S_all 1.023
_refine_ls_R_factor_all 0.1087
_refine_ls_R_factor_gt 0.0551
_refine_ls_shift/su_max 0.001
_refine_ls_shift/su_mean 0.000
_refine_ls_structure_factor_coef Fsqd
_refine_ls_weighting_details 'w=1/[\s^2^(Fo^2^)+(0.0691P)^2^] where P=(Fo^2^+2Fc^2^)/3'
_refine_ls_weighting_scheme calc
_refine_ls_wR_factor_gt 0.1309
_refine_ls_wR_factor_ref 0.1684
_reflns_Friedel_coverage 0.000
_reflns_number_gt 4426
_reflns_number_total 7672
_reflns_threshold_expression 'I > 2\s(I)'
_cod_data_source_file d3dt00784g2.cif
_cod_data_source_block '[Cu2I2(AsPh3)2(dimeprz)]n_298K_CCDC1'
_cod_database_code 7713513
_shelx_shelxl_version_number 2018/3
_chemical_oxdiff_formula CHAsCuIN
_shelx_space_group_comment
;
The symmetry employed for this shelxl refinement is uniquely defined
by the following loop, which should always be used as a source of
symmetry information in preference to the above space-group names.
They are only intended as comments.
;
_shelx_estimated_absorpt_t_max 0.643
_shelx_estimated_absorpt_t_min 0.373
_olex2_refinement_description
;
1. Fixed Uiso
 At 1.2 times of:
  All C(H) groups
 At 1.5 times of:
  All C(H,H,H) groups
2.a Aromatic/amide H refined with riding coordinates:
 C20(H20), C2(H2), C3(H3), C4(H4), C5(H5), C6(H6), C18(H18), C14(H14),
 C15(H15), C16(H16), C17(H17), C8(H8), C12(H12), C11(H11), C10(H10), C9(H9)
2.b Fitted hexagon refined as free rotating group:
 C1(C2,C3,C4,C5,C6), C18(C13,C14,C15,C16,C17), C8(C7,C12,C11,C10,C9)
2.c Idealised Me refined as rotating group:
 C21(H21A,H21B,H21C), C22(H22A,H22B,H22C)
;
_olex2_submission_special_instructions 'No special instructions were received'
_oxdiff_exptl_absorpt_empirical_details
;
Empirical correction (ABSPACK) includes:
- Absorption correction using spherical harmonics
- Frame scaling
;
_oxdiff_exptl_absorpt_empirical_full_max 1.530
_oxdiff_exptl_absorpt_empirical_full_min 0.689

loop_
_space_group_symop_operation_xyz
'x, y, z'
'-x+1/2, y+1/2, -z+1/2'
'-x, -y, -z'
'x-1/2, -y-1/2, z-1/2'

loop_
_atom_site_label
_atom_site_type_symbol
_atom_site_fract_x
_atom_site_fract_y
_atom_site_fract_z
_atom_site_U_iso_or_equiv
_atom_site_adp_type
_atom_site_occupancy
_atom_site_site_symmetry_order
_atom_site_calc_flag
_atom_site_refinement_flags_posn
_atom_site_refinement_flags_adp
_atom_site_refinement_flags_occupancy
_atom_site_disorder_assembly
_atom_site_disorder_group
I1 I 0.48046(4) 0.61432(2) 0.49659(2) 0.04977(13) Uani 1 1 d . . . . .
As1 As 0.59434(5) 0.50606(3) 0.74652(4) 0.04184(14) Uani 1 1 d . . . . .
Cu1 Cu 0.64280(7) 0.50812(3) 0.57482(5) 0.04865(18) Uani 1 1 d . . . . .
N1 N 0.8570(4) 0.50576(19) 0.5322(3) 0.0422(9) Uani 1 1 d . . . . .
C19 C 0.9526(5) 0.5593(3) 0.5414(4) 0.0448(11) Uani 1 1 d . . . . .
C20 C 0.9062(5) 0.4475(3) 0.4913(4) 0.0466(11) Uani 1 1 d . . . . .
H20 H 0.842583 0.409236 0.484192 0.056 Uiso 1 1 calc R U . . .
C1 C 0.6814(4) 0.57700(15) 0.8390(2) 0.0451(11) Uani 1 1 d G . . . .
C2 C 0.6764(4) 0.64661(17) 0.8078(2) 0.0591(14) Uani 1 1 d G . . . .
H2 H 0.628745 0.658398 0.746118 0.071 Uiso 1 1 calc R U . . .
C3 C 0.7425(4) 0.69861(13) 0.8688(3) 0.0749(17) Uani 1 1 d G . . . .
H3 H 0.739119 0.745184 0.847930 0.090 Uiso 1 1 calc R U . . .
C4 C 0.8137(4) 0.68100(17) 0.9610(3) 0.0753(18) Uani 1 1 d G . . . .
H4 H 0.857905 0.715785 1.001840 0.090 Uiso 1 1 calc R U . . .
C5 C 0.8187(4) 0.6114(2) 0.9922(2) 0.0731(18) Uani 1 1 d G . . . .
H5 H 0.866318 0.599599 1.053940 0.088 Uiso 1 1 calc R U . . .
C6 C 0.7526(4) 0.55939(14) 0.9312(2) 0.0548(13) Uani 1 1 d G . . . .
H6 H 0.755945 0.512811 0.952129 0.066 Uiso 1 1 calc R U . . .
C18 C 0.7746(3) 0.38599(18) 0.7891(2) 0.0574(14) Uani 1 1 d G . . . .
H18 H 0.824857 0.403788 0.736633 0.069 Uiso 1 1 calc R U . . .
C13 C 0.6481(3) 0.41953(15) 0.8173(2) 0.0443(11) Uani 1 1 d G . . . .
C14 C 0.5730(3) 0.39294(18) 0.8957(3) 0.0587(14) Uani 1 1 d G . . . .
H14 H 0.488363 0.415379 0.914643 0.070 Uiso 1 1 calc R U . . .
C15 C 0.6245(4) 0.33280(18) 0.9458(2) 0.0665(15) Uani 1 1 d G . . . .
H15 H 0.574321 0.315000 0.998264 0.080 Uiso 1 1 calc R U . . .
C16 C 0.7511(4) 0.29925(15) 0.9175(3) 0.0717(17) Uani 1 1 d G . . . .
H16 H 0.785547 0.259014 0.951070 0.086 Uiso 1 1 calc R U . . .
C17 C 0.8261(3) 0.32585(18) 0.8392(3) 0.0660(15) Uani 1 1 d G . . . .
H17 H 0.910816 0.303407 0.820255 0.079 Uiso 1 1 calc R U . . .
C8 C 0.2891(3) 0.46532(18) 0.7219(3) 0.0589(14) Uani 1 1 d G . . . .
H8 H 0.325294 0.431911 0.679469 0.071 Uiso 1 1 calc R U . . .
C7 C 0.3852(2) 0.51320(18) 0.7709(3) 0.0452(11) Uani 1 1 d G . . . .
C12 C 0.3311(4) 0.56314(18) 0.8343(3) 0.0647(15) Uani 1 1 d G . . . .
H12 H 0.395399 0.595170 0.867074 0.078 Uiso 1 1 calc R U . . .
C11 C 0.1808(4) 0.5652(2) 0.8488(3) 0.0786(19) Uani 1 1 d G . . . .
H11 H 0.144537 0.598613 0.891199 0.094 Uiso 1 1 calc R U . . .
C10 C 0.0846(3) 0.5173(2) 0.7998(3) 0.0739(18) Uani 1 1 d G . . . .
H10 H -0.015948 0.518705 0.809459 0.089 Uiso 1 1 calc R U . . .
C9 C 0.1388(3) 0.4674(2) 0.7364(3) 0.0703(17) Uani 1 1 d G . . . .
H9 H 0.074427 0.435354 0.703594 0.084 Uiso 1 1 calc R U . . .
C21 C 0.9057(6) 0.6257(3) 0.5890(4) 0.0620(15) Uani 1 1 d . . . . .
H21A H 0.824697 0.646130 0.548585 0.093 Uiso 1 1 calc R U . . .
H21B H 0.987303 0.657982 0.594498 0.093 Uiso 1 1 calc R U . . .
H21C H 0.874980 0.615582 0.654413 0.093 Uiso 1 1 calc R U . . .
C22 C 0.3549(16) 0.2581(7) 0.7412(9) 0.231(9) Uani 1 1 d . . . . .
H22A H 0.392311 0.217188 0.709792 0.346 Uiso 1 1 calc R U . . .
H22B H 0.348184 0.248992 0.811203 0.346 Uiso 1 1 calc R U . . .
H22C H 0.420705 0.296886 0.733359 0.346 Uiso 1 1 calc R U . . .
N2 N 0.1063(11) 0.2913(6) 0.6555(8) 0.158(4) Uani 1 1 d . . . . .
C23 C 0.2174(15) 0.2741(6) 0.6976(9) 0.131(4) Uani 1 1 d . . . . .

loop_
_atom_site_aniso_label
_atom_site_aniso_U_11
_atom_site_aniso_U_22
_atom_site_aniso_U_33
_atom_site_aniso_U_23
_atom_site_aniso_U_13
_atom_site_aniso_U_12
I1 0.04155(18) 0.0449(2) 0.0621(2) -0.00112(14) -0.00075(14) 0.00059(13)
As1 0.0370(2) 0.0482(3) 0.0409(3) -0.0001(2) 0.00659(19) -0.00025(19)
Cu1 0.0408(3) 0.0568(4) 0.0497(4) -0.0005(3) 0.0117(3) 0.0023(3)
N1 0.0332(18) 0.045(2) 0.048(2) -0.0011(17) 0.0065(16) 0.0021(15)
C19 0.034(2) 0.043(3) 0.057(3) -0.001(2) 0.007(2) 0.0015(19)
C20 0.036(2) 0.046(3) 0.059(3) -0.006(2) 0.010(2) 0.001(2)
C1 0.042(2) 0.048(3) 0.046(3) -0.002(2) 0.012(2) -0.002(2)
C2 0.073(4) 0.041(3) 0.062(3) 0.000(3) -0.005(3) -0.005(3)
C3 0.090(5) 0.058(4) 0.077(4) 0.000(3) 0.004(3) -0.006(3)
C4 0.080(4) 0.073(4) 0.071(4) -0.011(3) -0.002(3) -0.023(4)
C5 0.078(4) 0.077(4) 0.060(4) 0.000(3) -0.017(3) -0.014(3)
C6 0.065(3) 0.053(3) 0.046(3) -0.001(2) 0.000(2) -0.006(3)
C18 0.052(3) 0.054(3) 0.065(3) -0.007(3) -0.008(3) -0.002(2)
C13 0.039(2) 0.049(3) 0.045(3) -0.001(2) 0.0068(19) -0.001(2)
C14 0.060(3) 0.063(3) 0.055(3) -0.002(3) 0.015(3) 0.001(3)
C15 0.083(4) 0.055(3) 0.062(4) 0.002(3) 0.006(3) -0.009(3)
C16 0.085(4) 0.042(3) 0.085(5) 0.000(3) -0.017(3) -0.004(3)
C17 0.057(3) 0.054(3) 0.086(4) -0.003(3) 0.000(3) 0.008(3)
C8 0.040(2) 0.076(4) 0.061(3) -0.004(3) 0.008(2) -0.004(3)
C7 0.036(2) 0.057(3) 0.044(3) 0.001(2) 0.0081(19) 0.006(2)
C12 0.049(3) 0.071(4) 0.075(4) -0.010(3) 0.012(3) 0.003(3)
C11 0.052(3) 0.087(5) 0.100(5) -0.009(4) 0.026(3) 0.013(3)
C10 0.036(3) 0.107(5) 0.079(4) 0.013(4) 0.012(3) 0.013(3)
C9 0.041(3) 0.103(5) 0.067(4) 0.001(4) 0.005(3) -0.012(3)
C21 0.045(3) 0.053(3) 0.090(4) -0.012(3) 0.015(3) 0.004(2)
C22 0.29(2) 0.127(10) 0.248(16) -0.017(10) -0.155(15) 0.021(12)
N2 0.136(9) 0.192(11) 0.147(9) -0.034(7) 0.020(7) -0.021(8)
C23 0.162(12) 0.108(8) 0.122(9) -0.040(7) -0.002(8) -0.030(8)

loop_
_atom_type_symbol
_atom_type_description
_atom_type_scat_dispersion_real
_atom_type_scat_dispersion_imag
_atom_type_scat_source
C C 0.0033 0.0016 'International Tables Vol C Tables 4.2.6.8 and 6.1.1.4'
H H 0.0000 0.0000 'International Tables Vol C Tables 4.2.6.8 and 6.1.1.4'
As As 0.0499 2.0058 'International Tables Vol C Tables 4.2.6.8 and 6.1.1.4'
Cu Cu 0.3201 1.2651 'International Tables Vol C Tables 4.2.6.8 and 6.1.1.4'
I I -0.4742 1.8119 'International Tables Vol C Tables 4.2.6.8 and 6.1.1.4'
N N 0.0061 0.0033 'International Tables Vol C Tables 4.2.6.8 and 6.1.1.4'

loop_
_exptl_crystal_face_index_h
_exptl_crystal_face_index_k
_exptl_crystal_face_index_l
_exptl_crystal_face_perp_dist
-4 21 10 0.0263
-8 -17 -8 0.1360
8 17 8 0.1020
-9 -10 -9 0.1391
-8 0 16 0.1011
8 0 -16 0.1248
7 -1 14 0.0880
0 15 -15 0.0867
3 -17 14 0.0618
0 -22 -11 0.0917
-3 -3 -18 0.0919
3 -26 0 0.0654
1 26 5 0.0293

loop_
_geom_angle_atom_site_label_1
_geom_angle_atom_site_label_2
_geom_angle_atom_site_label_3
_geom_angle
_geom_angle_site_symmetry_1
_geom_angle_site_symmetry_3
_geom_angle_publ_flag
Cu1 I1 Cu1 71.79(2) . 3_666 ?
C1 As1 Cu1 120.43(10) . . ?
C13 As1 Cu1 115.38(10) . . ?
C13 As1 C1 101.68(14) . . ?
C13 As1 C7 100.77(14) . . ?
C7 As1 Cu1 114.53(10) . . ?
C7 As1 C1 101.22(14) . . ?
I1 Cu1 I1 108.21(2) . 3_666 ?
As1 Cu1 I1 104.82(3) . . ?
As1 Cu1 I1 102.98(3) . 3_666 ?
N1 Cu1 I1 104.61(11) . 3_666 ?
N1 Cu1 I1 114.14(11) . . ?
N1 Cu1 As1 121.01(12) . . ?
C19 N1 Cu1 125.0(3) . . ?
C20 N1 Cu1 119.0(3) . . ?
C20 N1 C19 116.0(4) . . ?
N1 C19 C20 120.3(4) . 3_766 ?
N1 C19 C21 118.8(4) . . ?
C20 C19 C21 120.9(4) 3_766 . ?
N1 C20 C19 123.7(4) . 3_766 ?
C2 C1 As1 117.74(18) . . ?
C2 C1 C6 120.0 . . ?
C6 C1 As1 122.19(18) . . ?
C1 C2 C3 120.0 . . ?
C4 C3 C2 120.0 . . ?
C3 C4 C5 120.0 . . ?
C6 C5 C4 120.0 . . ?
C5 C6 C1 120.0 . . ?
C13 C18 C17 120.0 . . ?
C18 C13 As1 115.91(18) . . ?
C14 C13 As1 124.00(18) . . ?
C14 C13 C18 120.0 . . ?
C13 C14 C15 120.0 . . ?
C16 C15 C14 120.0 . . ?
C17 C16 C15 120.0 . . ?
C16 C17 C18 120.0 . . ?
C7 C8 C9 120.0 . . ?
C8 C7 As1 117.12(18) . . ?
C8 C7 C12 120.0 . . ?
C12 C7 As1 122.87(18) . . ?
C7 C12 C11 120.0 . . ?
C12 C11 C10 120.0 . . ?
C11 C10 C9 120.0 . . ?
C10 C9 C8 120.0 . . ?
N2 C23 C22 174.5(16) . . ?

loop_
_geom_bond_atom_site_label_1
_geom_bond_atom_site_label_2
_geom_bond_distance
_geom_bond_site_symmetry_2
_geom_bond_publ_flag
I1 Cu1 2.6671(7) . ?
I1 Cu1 2.7267(7) 3_666 ?
As1 Cu1 2.3759(8) . ?
As1 C1 1.958(2) . ?
As1 C13 1.945(2) . ?
As1 C7 1.951(2) . ?
Cu1 N1 2.064(4) . ?
N1 C19 1.338(6) . ?
N1 C20 1.329(6) . ?
C19 C20 1.389(6) 3_766 ?
C19 C21 1.491(6) . ?
C1 C2 1.3900 . ?
C1 C6 1.3900 . ?
C2 C3 1.3900 . ?
C3 C4 1.3900 . ?
C4 C5 1.3900 . ?
C5 C6 1.3900 . ?
C18 C13 1.3900 . ?
C18 C17 1.3900 . ?
C13 C14 1.3900 . ?
C14 C15 1.3900 . ?
C15 C16 1.3900 . ?
C16 C17 1.3900 . ?
C8 C7 1.3900 . ?
C8 C9 1.3900 . ?
C7 C12 1.3900 . ?
C12 C11 1.3900 . ?
C11 C10 1.3900 . ?
C10 C9 1.3900 . ?
C22 C23 1.369(16) . ?
N2 C23 1.161(14) . ?

loop_
_exptl_oxdiff_crystal_face_indexfrac_h
_exptl_oxdiff_crystal_face_indexfrac_k
_exptl_oxdiff_crystal_face_indexfrac_l
_exptl_oxdiff_crystal_face_x
_exptl_oxdiff_crystal_face_y
_exptl_oxdiff_crystal_face_z
-4.1947 21.0242 10.4161 -0.0000 -0.8682 -0.4961
-8.0030 -17.0911 -7.5234 -0.5630 0.7749 -0.2873
8.0030 17.0911 7.5234 0.5630 -0.7749 0.2873
-9.4223 -10.1999 -9.4167 -0.7764 0.5641 -0.2809
-7.9267 -0.2369 15.6718 0.2085 -0.1515 -0.9662
7.8956 0.2026 -15.7047 -0.2111 0.1534 0.9654
7.4859 -1.2607 14.3793 0.9775 -0.2078 -0.0370
0.0368 15.3337 -15.4748 -0.7548 -0.3361 0.5633
3.2764 -16.6620 13.5967 0.8667 0.3859 -0.3162
0.4390 -22.0981 -10.7080 -0.1993 0.9378 0.2841
-3.0290 -2.9527 -17.8283 -0.8413 0.3746 0.3896
3.3517 -25.9125 -0.2579 0.4047 0.9090 0.0995
0.9049 25.8468 4.7864 -0.0000 -1.0000 0.0000
